data_7045921
loop_
_publ_author_name
'Naskar, Sourenjit'
'Jana, Barun'
'Ghosh, Pradyut'

_publ_section_title
;
 Anion-dependent thermo-responsive supramolecular superstructures of
 Cu(ii) macrocycles.
;
_journal_issue 16
_journal_name_full 'Dalton transactions (Cambridge, England : 2003)'
_journal_page_first 5734
_journal_page_last 5742
_journal_paper_doi 10.1039/c8dt00683k
_journal_volume 47
_journal_year 2018
_chemical_formula_sum 'C50 H46 Cu2 N22 O12 S2'
_chemical_formula_weight 1338.29
_space_group_IT_number 2
_space_group_name_Hall '-P 1'
_space_group_name_H-M_alt 'P -1'
_symmetry_cell_setting triclinic
_symmetry_space_group_name_Hall '-P 1'
_symmetry_space_group_name_H-M 'P -1'
_atom_sites_solution_hydrogens geom
_atom_sites_solution_primary direct
_atom_sites_solution_secondary difmap
_audit_creation_method SHELXL-97
_audit_update_record
;
2017-11-26 deposited with the CCDC.
2018-03-23 downloaded from the CCDC.
;
_cell_angle_alpha 113.317(7)
_cell_angle_beta 97.646(8)
_cell_angle_gamma 97.790(8)
_cell_formula_units_Z 1
_cell_length_a 10.431(3)
_cell_length_b 13.604(4)
_cell_length_c 14.523(4)
_cell_measurement_reflns_used 2532
_cell_measurement_temperature 150(2)
_cell_measurement_theta_max 24.12
_cell_measurement_theta_min 2.28
_cell_volume 1835.2(9)
_computing_cell_refinement 'Bruker SAINT'
_computing_data_collection 'Bruker APEX2'
_computing_data_reduction 'Bruker SAINT'
_computing_molecular_graphics 'Mercury 3.1'
_computing_publication_material 'Ortep 3v.2'
_computing_structure_refinement 'SHELXL-2013 (Sheldrick 2013)'
_computing_structure_solution 'SHELXS-97 (Sheldrick, 2008)'
_diffrn_ambient_temperature 150(2)
_diffrn_measured_fraction_theta_full 0.995
_diffrn_measured_fraction_theta_max 0.995
_diffrn_measurement_device_type 'Bruker APEX-II CCD'
_diffrn_measurement_method '\f and \w scans'
_diffrn_radiation_monochromator graphite
_diffrn_radiation_source 'fine-focus sealed tube'
_diffrn_radiation_type MoK\a
_diffrn_radiation_wavelength 0.71073
_diffrn_reflns_av_R_equivalents 0.0741
_diffrn_reflns_av_sigmaI/netI 0.0795
_diffrn_reflns_limit_h_max 11
_diffrn_reflns_limit_h_min -11
_diffrn_reflns_limit_k_max 15
_diffrn_reflns_limit_k_min -15
_diffrn_reflns_limit_l_max 16
_diffrn_reflns_limit_l_min -16
_diffrn_reflns_number 20429
_diffrn_reflns_theta_full 24.12
_diffrn_reflns_theta_max 24.12
_diffrn_reflns_theta_min 1.56
_exptl_absorpt_coefficient_mu 0.700
_exptl_absorpt_correction_T_max 0.8727
_exptl_absorpt_correction_T_min 0.7671
_exptl_absorpt_correction_type multi-scan
_exptl_absorpt_process_details SADABS
_exptl_crystal_colour Blue
_exptl_crystal_density_diffrn 1.211
_exptl_crystal_density_method 'not measured'
_exptl_crystal_description Block
_exptl_crystal_F_000 686
_exptl_crystal_size_max 0.40
_exptl_crystal_size_mid 0.30
_exptl_crystal_size_min 0.20
_platon_squeeze_details
; 
 Refinement of F^2^ against ALL reflections.  The weighted R-factor wR and 
 goodness of fit S are based on F^2^, conventional R-factors R are based 
 on F, with F set to zero for negative F^2^. The threshold expression of 
 F^2^ > 2sigma(F^2^) is used only for calculating R-factors(gt) etc. and is 
 not relevant to the choice of reflections for refinement.  R-factors based 
 on F^2^ are statistically about twice as large as those based on F, and R- 
 factors based on ALL data will be even larger. 
;
_refine_diff_density_max 0.420
_refine_diff_density_min -0.469
_refine_diff_density_rms 0.066
_refine_ls_extinction_method none
_refine_ls_goodness_of_fit_ref 0.803
_refine_ls_hydrogen_treatment mixed
_refine_ls_matrix_type full
_refine_ls_number_parameters 397
_refine_ls_number_reflns 5792
_refine_ls_number_restraints 0
_refine_ls_restrained_S_all 0.803
_refine_ls_R_factor_all 0.0731
_refine_ls_R_factor_gt 0.0486
_refine_ls_shift/su_max 0.000
_refine_ls_shift/su_mean 0.000
_refine_ls_structure_factor_coef Fsqd
_refine_ls_weighting_details 'calc w=1/[\s^2^(Fo^2^)+(0.1000P)^2^+0.0000P] where P=(Fo^2^+2Fc^2^)/3'
_refine_ls_weighting_scheme calc
_refine_ls_wR_factor_gt 0.1246
_refine_ls_wR_factor_ref 0.1384
_reflns_number_gt 4028
_reflns_number_total 5792
_reflns_threshold_expression >2sigma(I)
_cod_data_source_file c8dt00683k2.cif
_cod_data_source_block 4
_cod_depositor_comments
;
The following automatic conversions were performed:

'_symmetry_cell_setting' value 'Triclinic' changed to 'triclinic'
according to
/home/data/users/saulius/crontab/automatic-downloads/rss-feeds/RSC/lib/dictionaries/cif_core.dic
dictionary named 'cif_core.dic' version 2.4.2 from 2011-04-26.

Automatic conversion script
Id: cif_fix_values 4973 2017-02-22 13:04:09Z antanas 

 Adding full bibliography for 7045918--7045923.cif.
;
_cod_original_sg_symbol_H-M P-1
_cod_database_code 7045921

loop_
_symmetry_equiv_pos_as_xyz
'x, y, z'
'-x, -y, -z'

loop_
_atom_site_label
_atom_site_type_symbol
_atom_site_fract_x
_atom_site_fract_y
_atom_site_fract_z
_atom_site_U_iso_or_equiv
_atom_site_adp_type
_atom_site_occupancy
_atom_site_symmetry_multiplicity
_atom_site_calc_flag
_atom_site_refinement_flags
Cu1 Cu 0.95766(5) -0.01425(4) 0.73454(3) 0.02629(17) Uani 1 1 d .
S1 S 1.25341(9) 0.05351(9) 0.79942(7) 0.0316(3) Uani 1 1 d .
N1 N 0.8534(3) 0.0375(3) 0.6365(2) 0.0307(8) Uani 1 1 d .
O3 O 1.1394(2) 0.0698(2) 0.73796(19) 0.0315(7) Uani 1 1 d .
N3 N 0.9361(3) 0.1036(2) 0.8622(2) 0.0251(7) Uani 1 1 d .
N7 N 0.8162(3) -0.2171(3) 0.8605(3) 0.0355(8) Uani 1 1 d .
N4 N 0.8933(3) -0.1054(3) 0.8043(2) 0.0283(8) Uani 1 1 d .
N6 N 0.7478(3) 0.1016(3) 0.5456(2) 0.0272(7) Uani 1 1 d .
C4 C 0.8834(4) 0.0713(3) 0.9281(3) 0.0287(9) Uani 1 1 d .
N5 N 0.7969(3) 0.1200(3) 0.6435(2) 0.0315(8) Uani 1 1 d .
O5 O 1.2068(3) -0.0346(2) 0.8278(2) 0.0423(8) Uani 1 1 d .
N2 N 0.9550(3) -0.1368(3) 0.5996(2) 0.0278(8) Uani 1 1 d .
N10 N 0.4594(3) 0.2267(3) 0.5174(3) 0.0353(9) Uani 1 1 d .
H10 H 0.4402 0.2331 0.4609 0.042 Uiso 1 1 calc R
C5 C 0.8581(4) 0.1452(4) 1.0170(3) 0.0377(11) Uani 1 1 d .
H5 H 0.8219 0.1214 1.0616 0.045 Uiso 1 1 calc R
C9 C 1.0103(4) -0.2243(3) 0.5889(3) 0.0355(10) Uani 1 1 d .
H9 H 1.0466 -0.2321 0.6470 0.043 Uiso 1 1 calc R
O1 O 0.4404(3) 0.2888(3) 0.6835(3) 0.0492(8) Uani 1 1 d .
C13 C 0.9014(3) -0.1262(3) 0.5155(3) 0.0240(9) Uani 1 1 d .
C14 C 0.8433(3) -0.0308(3) 0.5367(3) 0.0253(9) Uani 1 1 d .
C10 C 1.0137(4) -0.3014(3) 0.4940(3) 0.0401(11) Uani 1 1 d .
H10A H 1.0506 -0.3617 0.4878 0.048 Uiso 1 1 calc R
N9 N 0.3645(3) 0.3902(3) 0.4987(3) 0.0405(10) Uani 1 1 d .
N8 N 0.8673(3) -0.2105(3) 0.7835(3) 0.0343(8) Uani 1 1 d .
N11 N 0.3631(4) 0.3968(4) 0.3180(3) 0.0526(12) Uani 1 1 d .
H11 H 0.3944 0.3515 0.3379 0.063 Uiso 1 1 calc R
O2 O 0.2732(4) 0.5474(3) 0.3657(3) 0.0794(14) Uani 1 1 d .
C12 C 0.9058(4) -0.2005(3) 0.4183(3) 0.0314(10) Uani 1 1 d .
H12 H 0.8712 -0.1908 0.3608 0.038 Uiso 1 1 calc R
C8 C 0.9647(4) 0.2108(3) 0.8846(3) 0.0329(10) Uani 1 1 d .
H8 H 1.0016 0.2334 0.8395 0.039 Uiso 1 1 calc R
C2 C 0.8068(4) -0.1188(4) 0.9301(3) 0.0378(10) Uani 1 1 d .
H2 H 0.7731 -0.1034 0.9893 0.045 Uiso 1 1 calc R
C18 C 0.4266(4) 0.2953(4) 0.6009(4) 0.0391(11) Uani 1 1 d .
C23 C 0.3201(4) 0.4740(4) 0.4863(4) 0.0489(13) Uani 1 1 d .
C17 C 0.5269(4) 0.1412(3) 0.5196(4) 0.0344(10) Uani 1 1 d .
H17A H 0.4917 0.0748 0.4576 0.041 Uiso 1 1 calc R
H17B H 0.5126 0.1259 0.5777 0.041 Uiso 1 1 calc R
C7 C 0.9406(4) 0.2885(3) 0.9731(3) 0.0358(10) Uani 1 1 d .
H7 H 0.9605 0.3625 0.9874 0.043 Uiso 1 1 calc R
C15 C 0.7737(4) 0.0093(3) 0.4778(3) 0.0268(9) Uani 1 1 d .
H15 H 0.7496 -0.0206 0.4068 0.032 Uiso 1 1 calc R
C19 C 0.3699(4) 0.3866(3) 0.5885(4) 0.0388(11) Uani 1 1 d .
C6 C 0.8871(4) 0.2549(4) 1.0392(3) 0.0376(11) Uani 1 1 d .
H6 H 0.8703 0.3060 1.0990 0.045 Uiso 1 1 calc R
C3 C 0.8585(4) -0.0468(3) 0.8935(3) 0.0277(9) Uani 1 1 d .
C1 C 0.7719(4) -0.3261(4) 0.8577(4) 0.0442(12) Uani 1 1 d .
H1A H 0.7666 -0.3187 0.9263 0.053 Uiso 1 1 calc R
H1B H 0.8358 -0.3710 0.8340 0.053 Uiso 1 1 calc R
C24 C 0.3176(5) 0.4762(4) 0.3849(5) 0.0586(16) Uani 1 1 d .
C16 C 0.6734(4) 0.1772(3) 0.5281(3) 0.0326(10) Uani 1 1 d .
H16A H 0.6878 0.1825 0.4655 0.039 Uiso 1 1 calc R
H16B H 0.7051 0.2492 0.5842 0.039 Uiso 1 1 calc R
C11 C 0.9624(4) -0.2891(3) 0.4085(3) 0.0400(11) Uani 1 1 d .
H11A H 0.9656 -0.3404 0.3438 0.048 Uiso 1 1 calc R
C20 C 0.3307(4) 0.4639(4) 0.6701(4) 0.0497(13) Uani 1 1 d .
H20 H 0.3335 0.4575 0.7318 0.060 Uiso 1 1 calc R
C21 C 0.2877(5) 0.5500(4) 0.6578(5) 0.0565(14) Uani 1 1 d .
H21 H 0.2611 0.6031 0.7109 0.068 Uiso 1 1 calc R
C25 C 0.3633(5) 0.3820(4) 0.2135(4) 0.0570(15) Uani 1 1 d .
H25A H 0.4275 0.3383 0.1876 0.068 Uiso 1 1 calc R
H25B H 0.3905 0.4529 0.2131 0.068 Uiso 1 1 calc R
C22 C 0.2850(5) 0.5556(4) 0.5663(5) 0.0620(17) Uani 1 1 d .
H22 H 0.2594 0.6146 0.5574 0.074 Uiso 1 1 calc R
O4 O 1.3530(3) 0.0259(3) 0.7370(2) 0.0459(8) Uani 1 1 d .
O7 O 1.3062(3) 0.1559(2) 0.8928(2) 0.0424(8) Uani 1 1 d .

loop_
_atom_site_aniso_label
_atom_site_aniso_U_11
_atom_site_aniso_U_22
_atom_site_aniso_U_33
_atom_site_aniso_U_23
_atom_site_aniso_U_13
_atom_site_aniso_U_12
Cu1 0.0269(3) 0.0276(3) 0.0229(3) 0.0082(2) 0.00707(19) 0.0064(2)
S1 0.0237(5) 0.0443(6) 0.0259(5) 0.0143(5) 0.0052(4) 0.0059(5)
N1 0.0258(18) 0.0342(19) 0.0291(18) 0.0085(15) 0.0050(14) 0.0120(15)
O3 0.0209(14) 0.0479(18) 0.0288(15) 0.0180(13) 0.0076(11) 0.0090(12)
N3 0.0243(17) 0.0248(18) 0.0234(17) 0.0090(14) 0.0032(14) 0.0020(14)
N7 0.0247(18) 0.039(2) 0.047(2) 0.0259(19) 0.0037(16) 0.0010(15)
N4 0.0240(17) 0.0270(19) 0.0306(18) 0.0098(15) 0.0053(14) 0.0027(14)
N6 0.0243(17) 0.0325(19) 0.0278(18) 0.0152(15) 0.0041(14) 0.0090(14)
C4 0.025(2) 0.034(2) 0.030(2) 0.0169(19) 0.0062(17) 0.0057(17)
N5 0.0311(19) 0.040(2) 0.0258(18) 0.0132(16) 0.0059(15) 0.0155(16)
O5 0.0505(19) 0.0460(19) 0.0378(17) 0.0264(15) 0.0103(14) 0.0048(15)
N2 0.0212(17) 0.0285(18) 0.0343(19) 0.0124(15) 0.0067(14) 0.0088(14)
N10 0.0247(18) 0.034(2) 0.054(2) 0.0267(19) 0.0017(16) 0.0090(16)
C5 0.038(2) 0.049(3) 0.031(2) 0.019(2) 0.0142(19) 0.012(2)
C9 0.028(2) 0.036(2) 0.044(3) 0.016(2) 0.0063(19) 0.0116(19)
O1 0.045(2) 0.055(2) 0.058(2) 0.0319(18) 0.0063(16) 0.0204(16)
C13 0.0097(17) 0.032(2) 0.026(2) 0.0085(17) 0.0037(15) 0.0025(16)
C14 0.0158(19) 0.033(2) 0.023(2) 0.0059(17) 0.0075(15) 0.0068(16)
C10 0.027(2) 0.031(2) 0.053(3) 0.006(2) 0.007(2) 0.0135(19)
N9 0.0242(19) 0.026(2) 0.066(3) 0.0229(19) -0.0146(17) 0.0015(15)
N8 0.0315(19) 0.032(2) 0.039(2) 0.0158(17) 0.0014(16) 0.0056(15)
N11 0.038(2) 0.053(3) 0.073(3) 0.049(3) -0.021(2) -0.010(2)
O2 0.092(3) 0.035(2) 0.097(3) 0.036(2) -0.044(2) 0.0037(19)
C12 0.022(2) 0.039(2) 0.026(2) 0.0068(19) 0.0041(16) 0.0056(18)
C8 0.037(2) 0.033(2) 0.028(2) 0.0111(19) 0.0076(18) 0.0090(19)
C2 0.033(2) 0.044(3) 0.047(3) 0.027(2) 0.014(2) 0.012(2)
C18 0.019(2) 0.035(3) 0.066(3) 0.029(2) -0.003(2) 0.0045(18)
C23 0.033(3) 0.033(3) 0.073(4) 0.026(3) -0.020(2) 0.000(2)
C17 0.026(2) 0.036(2) 0.054(3) 0.030(2) 0.0075(19) 0.0102(18)
C7 0.045(3) 0.027(2) 0.031(2) 0.0083(19) 0.005(2) 0.0066(19)
C15 0.0203(19) 0.033(2) 0.023(2) 0.0082(18) 0.0044(16) 0.0035(17)
C19 0.019(2) 0.029(2) 0.060(3) 0.018(2) -0.010(2) 0.0013(18)
C6 0.045(3) 0.038(3) 0.025(2) 0.0060(19) 0.0087(19) 0.013(2)
C3 0.025(2) 0.032(2) 0.032(2) 0.0180(19) 0.0088(17) 0.0097(17)
C1 0.037(3) 0.036(3) 0.056(3) 0.024(2) -0.007(2) -0.004(2)
C24 0.044(3) 0.032(3) 0.083(4) 0.024(3) -0.029(3) -0.005(2)
C16 0.029(2) 0.034(2) 0.042(2) 0.025(2) 0.0033(18) 0.0043(18)
C11 0.029(2) 0.036(3) 0.039(3) -0.002(2) 0.010(2) 0.013(2)
C20 0.021(2) 0.043(3) 0.079(4) 0.024(3) -0.002(2) 0.001(2)
C21 0.038(3) 0.043(3) 0.084(4) 0.023(3) 0.000(3) 0.013(2)
C25 0.033(3) 0.060(3) 0.090(4) 0.054(3) -0.007(3) -0.005(2)
C22 0.036(3) 0.024(3) 0.115(5) 0.027(3) -0.014(3) 0.006(2)
O4 0.0280(16) 0.083(2) 0.0364(17) 0.0303(17) 0.0141(13) 0.0208(16)
O7 0.0378(17) 0.0455(18) 0.0299(16) 0.0104(14) -0.0071(13) -0.0049(14)

loop_
_atom_type_symbol
_atom_type_description
_atom_type_scat_dispersion_real
_atom_type_scat_dispersion_imag
_atom_type_scat_source
C C 0.0033 0.0016 'International Tables Vol C Tables 4.2.6.8 and 6.1.1.4'
H H 0.0000 0.0000 'International Tables Vol C Tables 4.2.6.8 and 6.1.1.4'
N N 0.0061 0.0033 'International Tables Vol C Tables 4.2.6.8 and 6.1.1.4'
O O 0.0106 0.0060 'International Tables Vol C Tables 4.2.6.8 and 6.1.1.4'
S S 0.1246 0.1234 'International Tables Vol C Tables 4.2.6.8 and 6.1.1.4'
Cu Cu 0.3201 1.2651 'International Tables Vol C Tables 4.2.6.8 and 6.1.1.4'

loop_
_geom_angle_atom_site_label_1
_geom_angle_atom_site_label_2
_geom_angle_atom_site_label_3
_geom_angle
_geom_angle_site_symmetry_3
N3 Cu1 N4 81.07(13) .
N3 Cu1 N2 172.85(12) .
N4 Cu1 N2 97.49(13) .
N3 Cu1 O3 93.03(12) .
N4 Cu1 O3 135.04(12) .
N2 Cu1 O3 92.90(12) .
N3 Cu1 N1 95.53(13) .
N4 Cu1 N1 130.25(13) .
N2 Cu1 N1 80.00(13) .
O3 Cu1 N1 94.59(12) .
O4 S1 O5 111.13(19) .
O4 S1 O7 110.89(18) .
O5 S1 O7 109.60(17) .
O4 S1 O3 108.16(16) .
O5 S1 O3 108.47(17) .
O7 S1 O3 108.50(17) .
N5 N1 C14 110.2(3) .
N5 N1 Cu1 137.9(2) .
C14 N1 Cu1 111.9(3) .
S1 O3 Cu1 114.83(16) .
C8 N3 C4 119.1(3) .
C8 N3 Cu1 124.7(3) .
C4 N3 Cu1 116.2(3) .
N8 N7 C2 112.5(3) .
N8 N7 C1 118.7(4) .
C2 N7 C1 128.6(4) .
N8 N4 C3 110.1(3) .
N8 N4 Cu1 136.6(3) .
C3 N4 Cu1 113.2(3) .
C15 N6 N5 111.9(3) .
C15 N6 C16 129.6(3) .
N5 N6 C16 118.5(3) .
N3 C4 C5 121.6(4) .
N3 C4 C3 112.6(3) .
C5 C4 C3 125.8(4) .
N1 N5 N6 105.4(3) .
C13 N2 C9 119.2(3) .
C13 N2 Cu1 116.5(3) .
C9 N2 Cu1 124.2(3) .
C18 N10 C17 121.3(4) .
C4 C5 C6 119.0(4) .
N2 C9 C10 121.3(4) .
N2 C13 C12 121.4(4) .
N2 C13 C14 114.1(3) .
C12 C13 C14 124.4(4) .
N1 C14 C15 107.9(3) .
N1 C14 C13 117.3(3) .
C15 C14 C13 134.8(3) .
C11 C10 C9 119.5(4) .
C19 N9 C23 118.1(4) .
N4 N8 N7 105.6(3) .
C24 N11 C25 123.9(4) .
C11 C12 C13 118.7(4) .
N3 C8 C7 121.5(4) .
N7 C2 C3 104.0(4) .
O1 C18 N10 124.8(4) .
O1 C18 C19 120.6(5) .
N10 C18 C19 114.6(4) .
N9 C23 C22 121.1(5) .
N9 C23 C24 116.4(5) .
C22 C23 C24 122.4(5) .
N10 C17 C16 109.7(3) .
C6 C7 C8 118.9(4) .
N6 C15 C14 104.5(3) .
N9 C19 C20 123.1(4) .
N9 C19 C18 116.4(4) .
C20 C19 C18 120.5(5) .
C7 C6 C5 119.8(4) .
N4 C3 C2 107.8(3) .
N4 C3 C4 116.7(3) .
C2 C3 C4 135.5(4) .
N7 C1 C25 110.8(4) 2_656
O2 C24 N11 123.8(6) .
O2 C24 C23 120.6(6) .
N11 C24 C23 115.7(4) .
N6 C16 C17 111.8(3) .
C10 C11 C12 119.8(4) .
C21 C20 C19 118.7(5) .
C22 C21 C20 118.5(5) .
N11 C25 C1 112.8(4) 2_656
C21 C22 C23 120.4(5) .

loop_
_geom_bond_atom_site_label_1
_geom_bond_atom_site_label_2
_geom_bond_distance
_geom_bond_site_symmetry_2
Cu1 N3 1.979(3) .
Cu1 N4 1.991(3) .
Cu1 N2 2.001(3) .
Cu1 O3 2.061(3) .
Cu1 N1 2.072(3) .
S1 O4 1.459(3) .
S1 O5 1.459(3) .
S1 O7 1.476(3) .
S1 O3 1.485(3) .
N1 N5 1.313(4) .
N1 C14 1.358(5) .
N3 C8 1.342(5) .
N3 C4 1.348(5) .
N7 N8 1.330(5) .
N7 C2 1.346(5) .
N7 C1 1.475(5) .
N4 N8 1.318(4) .
N4 C3 1.354(5) .
N6 C15 1.342(5) .
N6 N5 1.354(4) .
N6 C16 1.447(5) .
C4 C5 1.372(6) .
C4 C3 1.455(5) .
N2 C13 1.343(5) .
N2 C9 1.355(5) .
N10 C18 1.327(6) .
N10 C17 1.447(5) .
C5 C6 1.377(6) .
C9 C10 1.371(6) .
O1 C18 1.229(5) .
C13 C12 1.385(5) .
C13 C14 1.447(5) .
C14 C15 1.366(5) .
C10 C11 1.367(6) .
N9 C19 1.319(6) .
N9 C23 1.354(5) .
N11 C24 1.329(7) .
N11 C25 1.451(7) .
O2 C24 1.238(6) .
C12 C11 1.379(6) .
C8 C7 1.385(6) .
C2 C3 1.369(6) .
C18 C19 1.506(6) .
C23 C22 1.385(7) .
C23 C24 1.481(8) .
C17 C16 1.512(5) .
C7 C6 1.364(6) .
C19 C20 1.392(7) .
C1 C25 1.528(6) 2_656
C20 C21 1.375(7) .
C21 C22 1.357(8) .
C25 C1 1.528(6) 2_656

loop_
_platon_squeeze_void_nr
_platon_squeeze_void_average_x
_platon_squeeze_void_average_y
_platon_squeeze_void_average_z
_platon_squeeze_void_volume
_platon_squeeze_void_count_electrons
_platon_squeeze_void_content
1 -0.075 0.458 0.000 575 196 ' '
